data_1524857
loop_
_publ_author_name
'Markiv, V.Ya.'

_publ_section_title
;
 Isothermal sections of the systems Er-(Ti,V)-Ga at 800 deg. C
;
_journal_name_full
;
Dopovidi Akademii Nauk Ukrains'koi RSR, Seriya A: Fiziko-Matematichni Ta 
Tekhnichni Nauki
;
_journal_page_first 89
_journal_page_last 92
_journal_volume 43
_journal_year 1981
_chemical_formula_sum 'Er Ga4 V2'
_space_group_IT_number 139
_symmetry_space_group_name_Hall '-I 4 2'
_symmetry_space_group_name_H-M 'I 4/m m m'
_cell_angle_alpha 90
_cell_angle_beta 90
_cell_angle_gamma 90
_cell_formula_units_Z 2
_cell_length_a 6.585
_cell_length_b 6.585
_cell_length_c 5.237
_cell_volume 227.088
_citation_journal_id_ASTM DNUNDU
_cod_data_source_file Markiv_DNUNDU_1981_1725.cif
_cod_data_source_block Er1Ga4V2
_cod_original_formula_sum 'Er1 Ga4 V2'
_cod_database_code 1524857

loop_
_symmetry_equiv_pos_as_xyz
x,y,z
-y,x,z
-x,-y,z
y,-x,z
x,-y,-z
y,x,-z
-x,y,-z
-y,-x,-z
-x,-y,-z
y,-x,-z
x,y,-z
-y,x,-z
-x,y,z
-y,-x,z
x,-y,z
y,x,z
x+1/2,y+1/2,z+1/2
-y+1/2,x+1/2,z+1/2
-x+1/2,-y+1/2,z+1/2
y+1/2,-x+1/2,z+1/2
x+1/2,-y+1/2,-z+1/2
y+1/2,x+1/2,-z+1/2
-x+1/2,y+1/2,-z+1/2
-y+1/2,-x+1/2,-z+1/2
-x+1/2,-y+1/2,-z+1/2
y+1/2,-x+1/2,-z+1/2
x+1/2,y+1/2,-z+1/2
-y+1/2,x+1/2,-z+1/2
-x+1/2,y+1/2,z+1/2
-y+1/2,-x+1/2,z+1/2
x+1/2,-y+1/2,z+1/2
y+1/2,x+1/2,z+1/2

loop_
_atom_site_label
_atom_site_type_symbol
_atom_site_fract_x
_atom_site_fract_y
_atom_site_fract_z
_atom_site_occupancy
_atom_site_U_iso_or_equiv
Ga1 Ga 0.302 0.302 0 1 0.0
Er1 Er 0 0 0 1 0.0
V1 V 0 0.5 0.25 1 0.0
